data_7130196
loop_
_publ_author_name
'Lan, Yuanqi'
'Yan, Qi'
'Zhang, Xinyuan'
'Yao, Wenjiao'
'Wang, Chenchen'
'Lee, Chun-Sing'
'Lightfoot, Philip'
'Tang, Yongbing'

_publ_section_title
;
 Perovskite-derived structure modulation in the iron sulfate family
;
_journal_name_full 'Chemical Communications'
_journal_paper_doi 10.1039/D2CC02242G
_journal_year 2022
_chemical_formula_sum 'F8 Fe3 Na12 O24 S6'
_chemical_formula_weight 1171.79
_space_group_crystal_system triclinic
_space_group_IT_number 2
_space_group_name_Hall '-P 1'
_space_group_name_H-M_alt 'P -1'
_audit_creation_method SHELXL-2018/3
_audit_update_record
;
2021-07-26 deposited with the CCDC.	2022-05-20 downloaded from the CCDC.
;
_cell_angle_alpha 113.231(3)
_cell_angle_beta 105.646(2)
_cell_angle_gamma 108.917(2)
_cell_formula_units_Z 1
_cell_length_a 9.4765(8)
_cell_length_b 9.5081(9)
_cell_length_c 9.6072(8)
_cell_measurement_reflns_used 2973
_cell_measurement_temperature 297(2)
_cell_measurement_theta_max 27.099
_cell_measurement_theta_min 2.5
_cell_volume 669.18(11)
_computing_structure_refinement 'SHELXL-2018/3 (Sheldrick, 2018)'
_computing_structure_solution 'SHELXT 2018/2 (Sheldrick, 2018)'
_diffrn_ambient_temperature 297(2)
_diffrn_detector_area_resol_mean 13.6612
_diffrn_measured_fraction_theta_full 1.000
_diffrn_measured_fraction_theta_max 1.000
_diffrn_measurement_device_type 'Rigaku Mercury2'
_diffrn_measurement_method 'profile sata from \w scan'
_diffrn_radiation_type MoK\a
_diffrn_radiation_wavelength 0.71073
_diffrn_reflns_av_R_equivalents 0.0381
_diffrn_reflns_av_unetI/netI 0.0312
_diffrn_reflns_Laue_measured_fraction_full 1.000
_diffrn_reflns_Laue_measured_fraction_max 1.000
_diffrn_reflns_limit_h_max 12
_diffrn_reflns_limit_h_min -12
_diffrn_reflns_limit_k_max 12
_diffrn_reflns_limit_k_min -12
_diffrn_reflns_limit_l_max 12
_diffrn_reflns_limit_l_min -12
_diffrn_reflns_number 14846
_diffrn_reflns_point_group_measured_fraction_full 1.000
_diffrn_reflns_point_group_measured_fraction_max 1.000
_diffrn_reflns_theta_full 25.242
_diffrn_reflns_theta_max 27.099
_diffrn_reflns_theta_min 2.555
_diffrn_source 'sealed tube'
_exptl_absorpt_coefficient_mu 2.428
_exptl_absorpt_correction_T_max 0.483
_exptl_absorpt_correction_T_min 0.394
_exptl_absorpt_correction_type multi-scan
_exptl_absorpt_process_details
'SADABS 2016/2: Krause, L., Herbst-Irmer, R., Sheldrick G.M. & Stalke D., J. Appl. Cryst. 48 (2015) 3-10'
_exptl_crystal_colour light-red
_exptl_crystal_density_diffrn 2.908
_exptl_crystal_description block
_exptl_crystal_F_000 570
_exptl_crystal_size_max 0.500
_exptl_crystal_size_mid 0.400
_exptl_crystal_size_min 0.300
_refine_diff_density_max 0.420
_refine_diff_density_min -0.558
_refine_diff_density_rms 0.098
_refine_ls_extinction_method none
_refine_ls_goodness_of_fit_ref 1.017
_refine_ls_hydrogen_treatment undef
_refine_ls_matrix_type full
_refine_ls_number_parameters 244
_refine_ls_number_reflns 2973
_refine_ls_number_restraints 0
_refine_ls_restrained_S_all 1.017
_refine_ls_R_factor_all 0.0356
_refine_ls_R_factor_gt 0.0275
_refine_ls_shift/su_max 0.001
_refine_ls_shift/su_mean 0.000
_refine_ls_structure_factor_coef Fsqd
_refine_ls_weighting_details 'w=1/[\s^2^(Fo^2^)+(0.0294P)^2^+0.8480P] where P=(Fo^2^+2Fc^2^)/3'
_refine_ls_weighting_scheme calc
_refine_ls_wR_factor_gt 0.0622
_refine_ls_wR_factor_ref 0.0669
_reflns_Friedel_coverage 0.000
_reflns_number_gt 2573
_reflns_number_total 2973
_reflns_threshold_expression 'I > 2\s(I)'
_cod_data_source_file d2cc02242g2.cif
_cod_data_source_block shelx_CCDC2
_cod_original_cell_volume 669.18(10)
_cod_database_code 7130196
_shelx_shelxl_version_number 2018/3
_shelx_space_group_comment
;
The symmetry employed for this shelxl refinement is uniquely defined
by the following loop, which should always be used as a source of
symmetry information in preference to the above space-group names.
They are only intended as comments.
;
_shelx_estimated_absorpt_t_min 0.443
_shelx_estimated_absorpt_t_max 0.530

loop_
_space_group_symop_operation_xyz
'x, y, z'
'-x, -y, -z'

loop_
_atom_site_label
_atom_site_type_symbol
_atom_site_fract_x
_atom_site_fract_y
_atom_site_fract_z
_atom_site_U_iso_or_equiv
_atom_site_adp_type
_atom_site_occupancy
_atom_site_site_symmetry_order
_atom_site_calc_flag
_atom_site_refinement_flags_posn
_atom_site_refinement_flags_adp
_atom_site_refinement_flags_occupancy
_atom_site_disorder_assembly
_atom_site_disorder_group
Fe1 Fe 0.000000 0.500000 0.000000 0.00998(12) Uani 1 2 d S . P . .
Fe2 Fe 0.000000 0.000000 0.500000 0.01027(12) Uani 1 2 d S . P . .
Fe3 Fe 0.500000 0.500000 0.500000 0.01084(12) Uani 1 2 d S . P . .
S1 S 0.53414(8) 0.83001(8) 0.81171(8) 0.01047(14) Uani 1 1 d . . . . .
S2 S 0.08964(8) 0.25700(9) 0.35619(8) 0.01150(14) Uani 1 1 d . . . . .
S3 S 0.38928(8) 0.62735(9) 0.22698(8) 0.01143(14) Uani 1 1 d . . . . .
Na1 Na 0.89171(14) 0.81975(15) 1.01930(15) 0.0178(2) Uani 1 1 d . . . . .
Na2 Na 0.32338(15) -0.00120(15) 0.36537(15) 0.0203(3) Uani 1 1 d . . . . .
Na3 Na 0.33675(14) 1.07265(15) 0.78516(15) 0.0193(3) Uani 1 1 d . . . . .
Na4 Na 0.22203(14) 0.78207(15) 0.92245(15) 0.0205(3) Uani 1 1 d . . . . .
Na5 Na -0.15704(16) 0.35107(17) -0.44250(16) 0.0262(3) Uani 1 1 d . . . . .
Na6 Na 0.29936(15) 0.44557(15) 0.79397(16) 0.0219(3) Uani 1 1 d . . . . .
F1 F 0.10815(19) 0.7501(2) 0.0998(2) 0.0145(3) Uani 1 1 d . . . . .
F2 F 0.14063(19) 0.1599(2) 0.74130(19) 0.0144(3) Uani 1 1 d . . . . .
F3 F 0.16847(19) -0.0732(2) 0.4972(2) 0.0160(3) Uani 1 1 d . . . . .
F4 F 0.06674(19) 0.4836(2) -0.1765(2) 0.0160(3) Uani 1 1 d . . . . .
O11 O 0.5670(2) 0.7498(2) 0.6649(2) 0.0155(4) Uani 1 1 d . . . . .
O12 O 0.5287(3) 0.9855(3) 0.8187(3) 0.0197(4) Uani 1 1 d . . . . .
O13 O 0.3759(2) 0.7073(3) 0.7868(3) 0.0204(5) Uani 1 1 d . . . . .
O14 O 0.6742(3) 0.8870(3) 0.9687(3) 0.0209(5) Uani 1 1 d . . . . .
O21 O 0.2350(2) 0.4258(2) 0.4254(2) 0.0153(4) Uani 1 1 d . . . . .
O22 O 0.1330(2) 0.1933(3) 0.4732(3) 0.0186(4) Uani 1 1 d . . . . .
O23 O 0.0512(3) 0.1290(3) 0.1859(3) 0.0237(5) Uani 1 1 d . . . . .
O24 O -0.0550(3) 0.2824(3) 0.3545(3) 0.0247(5) Uani 1 1 d . . . . .
O31 O 0.2052(2) 0.4982(3) 0.1338(3) 0.0172(4) Uani 1 1 d . . . . .
O32 O 0.4787(2) 0.5510(2) 0.2953(2) 0.0144(4) Uani 1 1 d . . . . .
O33 O 0.4170(3) 0.7894(3) 0.3640(3) 0.0233(5) Uani 1 1 d . . . . .
O34 O 0.4421(3) 0.6533(3) 0.1052(3) 0.0224(5) Uani 1 1 d . . . . .

loop_
_atom_site_aniso_label
_atom_site_aniso_U_11
_atom_site_aniso_U_22
_atom_site_aniso_U_33
_atom_site_aniso_U_23
_atom_site_aniso_U_13
_atom_site_aniso_U_12
Fe1 0.0094(3) 0.0100(3) 0.0108(3) 0.0060(2) 0.0045(2) 0.0045(2)
Fe2 0.0093(3) 0.0117(3) 0.0099(3) 0.0060(2) 0.0040(2) 0.0051(2)
Fe3 0.0113(3) 0.0089(3) 0.0098(3) 0.0036(2) 0.0039(2) 0.0047(2)
S1 0.0109(3) 0.0106(3) 0.0100(3) 0.0049(3) 0.0051(3) 0.0059(3)
S2 0.0099(3) 0.0135(3) 0.0103(3) 0.0069(3) 0.0040(3) 0.0045(3)
S3 0.0110(3) 0.0118(3) 0.0104(3) 0.0059(3) 0.0040(3) 0.0050(3)
Na1 0.0208(6) 0.0180(6) 0.0200(6) 0.0111(5) 0.0120(5) 0.0115(5)
Na2 0.0217(6) 0.0191(6) 0.0183(6) 0.0108(5) 0.0097(5) 0.0066(5)
Na3 0.0201(6) 0.0245(6) 0.0163(6) 0.0116(5) 0.0077(5) 0.0138(5)
Na4 0.0197(6) 0.0178(6) 0.0176(6) 0.0063(5) 0.0103(5) 0.0049(5)
Na5 0.0310(7) 0.0253(7) 0.0251(7) 0.0115(6) 0.0135(6) 0.0182(6)
Na6 0.0222(6) 0.0184(6) 0.0246(7) 0.0104(5) 0.0125(5) 0.0092(5)
F1 0.0136(8) 0.0120(8) 0.0158(8) 0.0064(7) 0.0064(7) 0.0056(7)
F2 0.0149(8) 0.0141(8) 0.0098(8) 0.0050(7) 0.0032(6) 0.0062(7)
F3 0.0151(8) 0.0192(8) 0.0169(9) 0.0097(7) 0.0085(7) 0.0103(7)
F4 0.0167(8) 0.0178(8) 0.0151(8) 0.0091(7) 0.0090(7) 0.0079(7)
O11 0.0220(11) 0.0126(9) 0.0132(10) 0.0052(8) 0.0115(9) 0.0089(9)
O12 0.0251(11) 0.0150(10) 0.0243(12) 0.0103(9) 0.0128(9) 0.0142(9)
O13 0.0154(10) 0.0170(10) 0.0245(12) 0.0087(9) 0.0114(9) 0.0044(9)
O14 0.0190(11) 0.0322(12) 0.0117(10) 0.0109(9) 0.0050(9) 0.0149(10)
O21 0.0130(10) 0.0108(9) 0.0180(10) 0.0078(8) 0.0045(8) 0.0034(8)
O22 0.0141(10) 0.0210(11) 0.0214(11) 0.0160(9) 0.0056(9) 0.0055(9)
O23 0.0251(12) 0.0162(11) 0.0134(11) 0.0025(9) 0.0084(9) -0.0002(9)
O24 0.0176(11) 0.0413(14) 0.0296(13) 0.0238(11) 0.0142(10) 0.0200(10)
O31 0.0089(9) 0.0182(10) 0.0236(11) 0.0140(9) 0.0039(8) 0.0050(8)
O32 0.0123(9) 0.0176(10) 0.0148(10) 0.0086(8) 0.0053(8) 0.0094(8)
O33 0.0279(12) 0.0170(11) 0.0139(11) 0.0027(9) 0.0013(9) 0.0130(10)
O34 0.0223(11) 0.0256(11) 0.0211(11) 0.0164(10) 0.0121(9) 0.0066(9)

loop_
_atom_type_symbol
_atom_type_description
_atom_type_scat_dispersion_real
_atom_type_scat_dispersion_imag
_atom_type_scat_source
O O 0.0106 0.0060 'International Tables Vol C Tables 4.2.6.8 and 6.1.1.4'
F F 0.0171 0.0103 'International Tables Vol C Tables 4.2.6.8 and 6.1.1.4'
S S 0.1246 0.1234 'International Tables Vol C Tables 4.2.6.8 and 6.1.1.4'
Na Na 0.0362 0.0249 'International Tables Vol C Tables 4.2.6.8 and 6.1.1.4'
Fe Fe 0.3463 0.8444 'International Tables Vol C Tables 4.2.6.8 and 6.1.1.4'

loop_
_geom_angle_atom_site_label_1
_geom_angle_atom_site_label_2
_geom_angle_atom_site_label_3
_geom_angle
_geom_angle_site_symmetry_1
_geom_angle_site_symmetry_3
_geom_angle_publ_flag
F1 Fe1 F1 180.0 2_565 . ?
F1 Fe1 F4 87.37(7) 2_565 2_565 ?
F1 Fe1 F4 92.63(7) . 2_565 ?
F1 Fe1 F4 92.63(7) 2_565 . ?
F1 Fe1 F4 87.37(7) . . ?
F4 Fe1 F4 180.00(11) 2_565 . ?
F1 Fe1 O31 84.62(7) 2_565 . ?
F1 Fe1 O31 95.38(7) . . ?
F4 Fe1 O31 88.42(7) 2_565 . ?
F4 Fe1 O31 91.58(8) . . ?
F1 Fe1 O31 95.38(7) 2_565 2_565 ?
F1 Fe1 O31 84.62(7) . 2_565 ?
F4 Fe1 O31 91.58(8) 2_565 2_565 ?
F4 Fe1 O31 88.42(7) . 2_565 ?
O31 Fe1 O31 180.0 . 2_565 ?
F1 Fe1 Na4 43.11(5) 2_565 2_566 ?
F1 Fe1 Na4 136.89(5) . 2_566 ?
F4 Fe1 Na4 44.35(5) 2_565 2_566 ?
F4 Fe1 Na4 135.65(5) . 2_566 ?
O31 Fe1 Na4 87.47(6) . 2_566 ?
O31 Fe1 Na4 92.53(6) 2_565 2_566 ?
F1 Fe1 Na4 136.89(5) 2_565 1_554 ?
F1 Fe1 Na4 43.11(5) . 1_554 ?
F4 Fe1 Na4 135.65(5) 2_565 1_554 ?
F4 Fe1 Na4 44.35(5) . 1_554 ?
O31 Fe1 Na4 92.53(6) . 1_554 ?
O31 Fe1 Na4 87.47(6) 2_565 1_554 ?
Na4 Fe1 Na4 180.0 2_566 1_554 ?
F1 Fe1 Na1 41.19(5) 2_565 2_666 ?
F1 Fe1 Na1 138.81(5) . 2_666 ?
F4 Fe1 Na1 94.88(5) 2_565 2_666 ?
F4 Fe1 Na1 85.12(5) . 2_666 ?
O31 Fe1 Na1 44.58(6) . 2_666 ?
O31 Fe1 Na1 135.42(6) 2_565 2_666 ?
Na4 Fe1 Na1 63.80(3) 2_566 2_666 ?
Na4 Fe1 Na1 116.20(3) 1_554 2_666 ?
F1 Fe1 Na1 138.81(5) 2_565 1_454 ?
F1 Fe1 Na1 41.19(5) . 1_454 ?
F4 Fe1 Na1 85.12(5) 2_565 1_454 ?
F4 Fe1 Na1 94.88(5) . 1_454 ?
O31 Fe1 Na1 135.42(6) . 1_454 ?
O31 Fe1 Na1 44.58(6) 2_565 1_454 ?
Na4 Fe1 Na1 116.20(3) 2_566 1_454 ?
Na4 Fe1 Na1 63.80(3) 1_554 1_454 ?
Na1 Fe1 Na1 180.0 2_666 1_454 ?
F1 Fe1 Na5 79.41(5) 2_565 . ?
F1 Fe1 Na5 100.59(5) . . ?
F4 Fe1 Na5 143.36(5) 2_565 . ?
F4 Fe1 Na5 36.64(5) . . ?
O31 Fe1 Na5 123.61(6) . . ?
O31 Fe1 Na5 56.39(6) 2_565 . ?
Na4 Fe1 Na5 113.40(3) 2_566 . ?
Na4 Fe1 Na5 66.60(3) 1_554 . ?
Na1 Fe1 Na5 97.09(3) 2_666 . ?
Na1 Fe1 Na5 82.91(3) 1_454 . ?
F1 Fe1 Na5 100.59(5) 2_565 2_565 ?
F1 Fe1 Na5 79.41(5) . 2_565 ?
F4 Fe1 Na5 36.64(5) 2_565 2_565 ?
F4 Fe1 Na5 143.36(5) . 2_565 ?
O31 Fe1 Na5 56.39(6) . 2_565 ?
O31 Fe1 Na5 123.61(6) 2_565 2_565 ?
Na4 Fe1 Na5 66.60(3) 2_566 2_565 ?
Na4 Fe1 Na5 113.40(3) 1_554 2_565 ?
Na1 Fe1 Na5 82.91(3) 2_666 2_565 ?
Na1 Fe1 Na5 97.09(3) 1_454 2_565 ?
Na5 Fe1 Na5 179.999(19) . 2_565 ?
F2 Fe2 F2 180.0 . 2_556 ?
F2 Fe2 F3 92.84(7) . 2_556 ?
F2 Fe2 F3 87.17(7) 2_556 2_556 ?
F2 Fe2 F3 87.16(7) . . ?
F2 Fe2 F3 92.83(7) 2_556 . ?
F3 Fe2 F3 180.00(9) 2_556 . ?
F2 Fe2 O22 86.45(8) . . ?
F2 Fe2 O22 93.55(7) 2_556 . ?
F3 Fe2 O22 92.10(7) 2_556 . ?
F3 Fe2 O22 87.90(7) . . ?
F2 Fe2 O22 93.55(7) . 2_556 ?
F2 Fe2 O22 86.45(8) 2_556 2_556 ?
F3 Fe2 O22 87.90(7) 2_556 2_556 ?
F3 Fe2 O22 92.10(7) . 2_556 ?
O22 Fe2 O22 180.0 . 2_556 ?
F2 Fe2 Na3 136.51(5) . 2_566 ?
F2 Fe2 Na3 43.49(5) 2_556 2_566 ?
F3 Fe2 Na3 44.30(5) 2_556 2_566 ?
F3 Fe2 Na3 135.71(5) . 2_566 ?
O22 Fe2 Na3 88.06(6) . 2_566 ?
O22 Fe2 Na3 91.94(6) 2_556 2_566 ?
F2 Fe2 Na3 43.49(5) . 1_545 ?
F2 Fe2 Na3 136.51(5) 2_556 1_545 ?
F3 Fe2 Na3 135.70(5) 2_556 1_545 ?
F3 Fe2 Na3 44.29(5) . 1_545 ?
O22 Fe2 Na3 91.94(6) . 1_545 ?
O22 Fe2 Na3 88.06(6) 2_556 1_545 ?
Na3 Fe2 Na3 180.00(4) 2_566 1_545 ?
F2 Fe2 Na6 139.87(5) . 2_556 ?
F2 Fe2 Na6 40.13(5) 2_556 2_556 ?
F3 Fe2 Na6 93.55(5) 2_556 2_556 ?
F3 Fe2 Na6 86.45(5) . 2_556 ?
O22 Fe2 Na6 132.77(6) . 2_556 ?
O22 Fe2 Na6 47.23(6) 2_556 2_556 ?
Na3 Fe2 Na6 65.05(3) 2_566 2_556 ?
Na3 Fe2 Na6 114.95(3) 1_545 2_556 ?
F2 Fe2 Na6 40.13(5) . . ?
F2 Fe2 Na6 139.87(5) 2_556 . ?
F3 Fe2 Na6 86.45(5) 2_556 . ?
F3 Fe2 Na6 93.55(5) . . ?
O22 Fe2 Na6 47.23(6) . . ?
O22 Fe2 Na6 132.77(6) 2_556 . ?
Na3 Fe2 Na6 114.95(3) 2_566 . ?
Na3 Fe2 Na6 65.05(3) 1_545 . ?
Na6 Fe2 Na6 180.0 2_556 . ?
O11 Fe3 O11 180.00(12) 2_666 . ?
O11 Fe3 O32 90.98(7) 2_666 2_666 ?
O11 Fe3 O32 89.02(7) . 2_666 ?
O11 Fe3 O32 89.02(7) 2_666 . ?
O11 Fe3 O32 90.98(7) . . ?
O32 Fe3 O32 180.0 2_666 . ?
O11 Fe3 O21 90.25(7) 2_666 2_666 ?
O11 Fe3 O21 89.75(7) . 2_666 ?
O32 Fe3 O21 88.30(7) 2_666 2_666 ?
O32 Fe3 O21 91.70(7) . 2_666 ?
O11 Fe3 O21 89.75(7) 2_666 . ?
O11 Fe3 O21 90.25(7) . . ?
O32 Fe3 O21 91.70(7) 2_666 . ?
O32 Fe3 O21 88.30(7) . . ?
O21 Fe3 O21 180.0 2_666 . ?
O13 S1 O14 111.39(13) . . ?
O13 S1 O12 111.07(12) . . ?
O14 S1 O12 108.72(13) . . ?
O13 S1 O11 110.66(12) . . ?
O14 S1 O11 109.34(12) . . ?
O12 S1 O11 105.47(12) . . ?
O13 S1 Na4 132.56(9) . 2_677 ?
O14 S1 Na4 58.57(9) . 2_677 ?
O12 S1 Na4 50.38(9) . 2_677 ?
O11 S1 Na4 116.32(8) . 2_677 ?
O13 S1 Na2 140.66(10) . 2_666 ?
O14 S1 Na2 107.89(9) . 2_666 ?
O12 S1 Na2 56.23(9) . 2_666 ?
O11 S1 Na2 52.06(8) . 2_666 ?
Na4 S1 Na2 71.86(4) 2_677 2_666 ?
O13 S1 Na3 83.09(9) . 2_677 ?
O14 S1 Na3 33.43(9) . 2_677 ?
O12 S1 Na3 104.76(9) . 2_677 ?
O11 S1 Na3 138.95(9) . 2_677 ?
Na4 S1 Na3 66.06(3) 2_677 2_677 ?
Na2 S1 Na3 134.55(4) 2_666 2_677 ?
O13 S1 Na4 33.94(9) . . ?
O14 S1 Na4 101.57(9) . . ?
O12 S1 Na4 85.12(9) . . ?
O11 S1 Na4 141.44(9) . . ?
Na4 S1 Na4 99.16(3) 2_677 . ?
Na2 S1 Na4 136.98(4) 2_666 . ?
Na3 S1 Na4 68.14(3) 2_677 . ?
O23 S2 O24 110.35(13) . . ?
O23 S2 O21 111.53(12) . . ?
O24 S2 O21 109.27(13) . . ?
O23 S2 O22 109.31(13) . . ?
O24 S2 O22 109.22(12) . . ?
O21 S2 O22 107.08(11) . . ?
O23 S2 Na4 69.81(10) . 2_566 ?
O24 S2 Na4 44.99(9) . 2_566 ?
O21 S2 Na4 107.70(8) . 2_566 ?
O22 S2 Na4 142.50(8) . 2_566 ?
O23 S2 Na5 118.45(9) . 2_565 ?
O24 S2 Na5 67.02(10) . 2_565 ?
O21 S2 Na5 43.31(8) . 2_565 ?
O22 S2 Na5 130.27(9) . 2_565 ?
Na4 S2 Na5 71.47(3) 2_566 2_565 ?
O33 S3 O34 112.33(13) . . ?
O33 S3 O32 110.89(12) . . ?
O34 S3 O32 108.83(12) . . ?
O33 S3 O31 108.32(13) . . ?
O34 S3 O31 108.58(12) . . ?
O32 S3 O31 107.76(11) . . ?
O33 S3 Na3 77.05(10) . 2_676 ?
O34 S3 Na3 40.08(9) . 2_676 ?
O32 S3 Na3 106.18(8) . 2_676 ?
O31 S3 Na3 140.55(9) . 2_676 ?
O33 S3 Na6 121.83(9) . 2_666 ?
O34 S3 Na6 64.40(9) . 2_666 ?
O32 S3 Na6 45.01(8) . 2_666 ?
O31 S3 Na6 128.38(9) . 2_666 ?
Na3 S3 Na6 67.97(3) 2_676 2_666 ?
O14 Na1 F2 84.48(7) . 2_667 ?
O14 Na1 O23 90.69(8) . 2_666 ?
F2 Na1 O23 166.53(8) 2_667 2_666 ?
O14 Na1 O23 80.78(9) . 1_666 ?
F2 Na1 O23 85.97(7) 2_667 1_666 ?
O23 Na1 O23 80.83(8) 2_666 1_666 ?
O14 Na1 F1 172.81(8) . 1_656 ?
F2 Na1 F1 88.36(7) 2_667 1_656 ?
O23 Na1 F1 96.44(8) 2_666 1_656 ?
O23 Na1 F1 99.39(8) 1_666 1_656 ?
O14 Na1 O31 113.49(8) . 2_666 ?
F2 Na1 O31 96.22(7) 2_667 2_666 ?
O23 Na1 O31 97.24(8) 2_666 2_666 ?
O23 Na1 O31 165.68(9) 1_666 2_666 ?
F1 Na1 O31 66.61(6) 1_656 2_666 ?
O14 Na1 Na3 42.37(6) . 2_677 ?
F2 Na1 Na3 42.28(5) 2_667 2_677 ?
O23 Na1 Na3 130.78(7) 2_666 2_677 ?
O23 Na1 Na3 78.08(6) 1_666 2_677 ?
F1 Na1 Na3 130.53(6) 1_656 2_677 ?
O31 Na1 Na3 112.91(6) 2_666 2_677 ?
O14 Na1 Fe1 146.10(7) . 1_656 ?
F2 Na1 Fe1 87.00(5) 2_667 1_656 ?
O23 Na1 Fe1 103.75(7) 2_666 1_656 ?
O23 Na1 Fe1 131.27(7) 1_666 1_656 ?
F1 Na1 Fe1 32.21(4) 1_656 1_656 ?
O31 Na1 Fe1 35.23(5) 2_666 1_656 ?
Na3 Na1 Fe1 123.52(4) 2_677 1_656 ?
O14 Na1 Na4 147.56(7) . 1_655 ?
F2 Na1 Na4 126.77(6) 2_667 1_655 ?
O23 Na1 Na4 56.89(6) 2_666 1_655 ?
O23 Na1 Na4 91.93(6) 1_666 1_655 ?
F1 Na1 Na4 39.55(5) 1_656 1_655 ?
O31 Na1 Na4 75.39(6) 2_666 1_655 ?
Na3 Na1 Na4 165.01(5) 2_677 1_655 ?
Fe1 Na1 Na4 55.95(3) 1_656 1_655 ?
O14 Na1 Na1 84.41(7) . 2_777 ?
F2 Na1 Na1 126.30(7) 2_667 2_777 ?
O23 Na1 Na1 40.45(6) 2_666 2_777 ?
O23 Na1 Na1 40.38(6) 1_666 2_777 ?
F1 Na1 Na1 100.42(6) 1_656 2_777 ?
O31 Na1 Na1 136.01(8) 2_666 2_777 ?
Na3 Na1 Na1 107.03(5) 2_677 2_777 ?
Fe1 Na1 Na1 126.12(5) 1_656 2_777 ?
Na4 Na1 Na1 70.35(4) 1_655 2_777 ?
O14 Na1 Na2 140.17(7) . 1_666 ?
F2 Na1 Na2 73.15(5) 2_667 1_666 ?
O23 Na1 Na2 103.45(7) 2_666 1_666 ?
O23 Na1 Na2 65.45(6) 1_666 1_666 ?
F1 Na1 Na2 36.72(5) 1_656 1_666 ?
O31 Na1 Na2 101.57(6) 2_666 1_666 ?
Na3 Na1 Na2 107.13(4) 2_677 1_666 ?
Fe1 Na1 Na2 66.36(3) 1_656 1_666 ?
Na4 Na1 Na2 58.15(3) 1_655 1_666 ?
Na1 Na1 Na2 83.08(4) 2_777 1_666 ?
O14 Na1 Na6 91.50(7) . 2_667 ?
F2 Na1 Na6 35.09(4) 2_667 2_667 ?
O23 Na1 Na6 158.06(7) 2_666 2_667 ?
O23 Na1 Na6 121.05(7) 1_666 2_667 ?
F1 Na1 Na6 82.24(5) 1_656 2_667 ?
O31 Na1 Na6 62.02(6) 2_666 2_667 ?
Na3 Na1 Na6 59.65(3) 2_677 2_667 ?
Fe1 Na1 Na6 64.07(3) 1_656 2_667 ?
Na4 Na1 Na6 118.77(4) 1_655 2_667 ?
Na1 Na1 Na6 161.39(6) 2_777 2_667 ?
Na2 Na1 Na6 88.62(4) 1_666 2_667 ?
F3 Na2 F1 90.19(7) . 1_545 ?
F3 Na2 O33 90.25(8) . 1_545 ?
F1 Na2 O33 81.13(7) 1_545 1_545 ?
F3 Na2 O11 134.10(8) . 2_666 ?
F1 Na2 O11 109.88(7) 1_545 2_666 ?
O33 Na2 O11 132.33(9) 1_545 2_666 ?
F3 Na2 O33 93.13(8) . 2_666 ?
F1 Na2 O33 165.14(8) 1_545 2_666 ?
O33 Na2 O33 84.37(8) 1_545 2_666 ?
O11 Na2 O33 77.80(8) 2_666 2_666 ?
F3 Na2 O12 168.82(8) . 2_666 ?
F1 Na2 O12 80.77(7) 1_545 2_666 ?
O33 Na2 O12 81.91(8) 1_545 2_666 ?
O11 Na2 O12 56.14(6) 2_666 2_666 ?
O33 Na2 O12 94.01(8) 2_666 2_666 ?
F3 Na2 S1 159.68(7) . 2_666 ?
F1 Na2 S1 90.83(5) 1_545 2_666 ?
O33 Na2 S1 109.96(7) 1_545 2_666 ?
O11 Na2 S1 28.65(5) 2_666 2_666 ?
O33 Na2 S1 91.05(7) 2_666 2_666 ?
O12 Na2 S1 28.62(5) 2_666 2_666 ?
F3 Na2 Na4 129.53(6) . 1_544 ?
F1 Na2 Na4 39.35(5) 1_545 1_544 ?
O33 Na2 Na4 83.79(6) 1_545 1_544 ?
O11 Na2 Na4 79.20(6) 2_666 1_544 ?
O33 Na2 Na4 135.58(7) 2_666 1_544 ?
O12 Na2 Na4 41.93(5) 2_666 1_544 ?
S1 Na2 Na4 53.99(3) 2_666 1_544 ?
F3 Na2 Na2 92.29(6) . 2_656 ?
F1 Na2 Na2 123.66(7) 1_545 2_656 ?
O33 Na2 Na2 42.60(5) 1_545 2_656 ?
O11 Na2 Na2 107.88(7) 2_666 2_656 ?
O33 Na2 Na2 41.77(5) 2_666 2_656 ?
O12 Na2 Na2 87.33(6) 2_666 2_656 ?
S1 Na2 Na2 103.94(5) 2_666 2_656 ?
Na4 Na2 Na2 114.42(5) 1_544 2_656 ?
F3 Na2 Na5 41.19(5) . 2 ?
F1 Na2 Na5 73.46(5) 1_545 2 ?
O33 Na2 Na5 51.21(6) 1_545 2 ?
O11 Na2 Na5 174.95(7) 2_666 2 ?
O33 Na2 Na5 99.82(7) 2_666 2 ?
O12 Na2 Na5 128.74(6) 2_666 2 ?
S1 Na2 Na5 156.39(5) 2_666 2 ?
Na4 Na2 Na5 105.40(4) 1_544 2 ?
Na2 Na2 Na5 72.34(4) 2_656 2 ?
F3 Na2 Na3 34.87(5) . 1_545 ?
F1 Na2 Na3 123.23(6) 1_545 1_545 ?
O33 Na2 Na3 85.31(6) 1_545 1_545 ?
O11 Na2 Na3 119.50(6) 2_666 1_545 ?
O33 Na2 Na3 58.31(6) 2_666 1_545 ?
O12 Na2 Na3 150.59(7) 2_666 1_545 ?
S1 Na2 Na3 145.01(4) 2_666 1_545 ?
Na4 Na2 Na3 160.93(4) 1_544 1_545 ?
Na2 Na2 Na3 65.67(4) 2_656 1_545 ?
Na5 Na2 Na3 55.77(3) 2 1_545 ?
F3 Na2 Na1 81.56(5) . 1_444 ?
F1 Na2 Na1 37.11(4) 1_545 1_444 ?
O33 Na2 Na1 117.08(6) 1_545 1_444 ?
O11 Na2 Na1 90.36(6) 2_666 1_444 ?
O33 Na2 Na1 157.74(7) 2_666 1_444 ?
O12 Na2 Na1 94.88(6) 2_666 1_444 ?
S1 Na2 Na1 87.08(3) 2_666 1_444 ?
Na4 Na2 Na1 58.00(3) 1_544 1_444 ?
Na2 Na2 Na1 159.10(6) 2_656 1_444 ?
Na5 Na2 Na1 90.39(4) 2 1_444 ?
Na3 Na2 Na1 114.52(4) 1_545 1_444 ?
O12 Na3 F2 177.81(9) . 1_565 ?
O12 Na3 O14 94.82(8) . 2_677 ?
F2 Na3 O14 87.36(8) 1_565 2_677 ?
O12 Na3 F3 106.86(8) . 1_565 ?
F2 Na3 F3 71.26(6) 1_565 1_565 ?
O14 Na3 F3 141.64(9) 2_677 1_565 ?
O12 Na3 O34 86.31(9) . 2_676 ?
F2 Na3 O34 93.44(8) 1_565 2_676 ?
O14 Na3 O34 98.66(9) 2_677 2_676 ?
F3 Na3 O34 113.67(8) 1_565 2_676 ?
O12 Na3 O24 92.89(8) . 2_566 ?
F2 Na3 O24 87.37(7) 1_565 2_566 ?
O14 Na3 O24 81.22(8) 2_677 2_566 ?
F3 Na3 O24 66.74(6) 1_565 2_566 ?
O34 Na3 O24 179.18(8) 2_676 2_566 ?
O12 Na3 S3 83.90(6) . 2_676 ?
F2 Na3 S3 94.99(6) 1_565 2_676 ?
O14 Na3 S3 122.58(7) 2_677 2_676 ?
F3 Na3 S3 91.50(6) 1_565 2_676 ?
O34 Na3 S3 23.95(5) 2_676 2_676 ?
O24 Na3 S3 156.13(6) 2_566 2_676 ?
O12 Na3 Fe2 142.66(7) . 1_565 ?
F2 Na3 Fe2 35.61(4) 1_565 1_565 ?
O14 Na3 Fe2 114.11(6) 2_677 1_565 ?
F3 Na3 Fe2 36.12(4) 1_565 1_565 ?
O34 Na3 Fe2 110.59(7) 2_676 1_565 ?
O24 Na3 Fe2 70.18(5) 2_566 1_565 ?
S3 Na3 Fe2 98.39(3) 2_676 1_565 ?
O12 Na3 S1 77.39(6) . 2_677 ?
F2 Na3 S1 104.76(6) 1_565 2_677 ?
O14 Na3 S1 20.72(5) 2_677 2_677 ?
F3 Na3 S1 159.50(6) 1_565 2_677 ?
O34 Na3 S1 86.39(6) 2_676 2_677 ?
O24 Na3 S1 93.26(5) 2_566 2_677 ?
S3 Na3 S1 108.97(4) 2_676 2_677 ?
Fe2 Na3 S1 134.55(4) 1_565 2_677 ?
O12 Na3 Na1 138.30(7) . 2_677 ?
F2 Na3 Na1 43.87(5) 1_565 2_677 ?
O14 Na3 Na1 43.67(6) 2_677 2_677 ?
F3 Na3 Na1 107.04(6) 1_565 2_677 ?
O34 Na3 Na1 101.50(7) 2_676 2_677 ?
O24 Na3 Na1 78.97(5) 2_566 2_677 ?
S3 Na3 Na1 118.57(4) 2_676 2_677 ?
Fe2 Na3 Na1 72.65(3) 1_565 2_677 ?
S1 Na3 Na1 62.56(3) 2_677 2_677 ?
O12 Na3 Na5 72.72(7) . 2_565 ?
F2 Na3 Na5 106.15(6) 1_565 2_565 ?
O14 Na3 Na5 118.97(7) 2_677 2_565 ?
F3 Na3 Na5 44.58(5) 1_565 2_565 ?
O34 Na3 Na5 137.67(7) 2_676 2_565 ?
O24 Na3 Na5 42.09(5) 2_566 2_565 ?
S3 Na3 Na5 115.22(4) 2_676 2_565 ?
Fe2 Na3 Na5 72.71(3) 1_565 2_565 ?
S1 Na3 Na5 122.41(4) 2_677 2_565 ?
Na1 Na3 Na5 118.75(5) 2_677 2_565 ?
O12 Na3 Na4 72.84(6) . . ?
F2 Na3 Na4 108.70(6) 1_565 . ?
O14 Na3 Na4 48.17(6) 2_677 . ?
F3 Na3 Na4 108.40(6) 1_565 . ?
O34 Na3 Na4 136.91(7) 2_676 . ?
O24 Na3 Na4 42.54(5) 2_566 . ?
S3 Na3 Na4 152.78(4) 2_676 . ?
Fe2 Na3 Na4 108.65(4) 1_565 . ?
S1 Na3 Na4 52.87(3) 2_677 . ?
Na1 Na3 Na4 73.96(4) 2_677 . ?
Na5 Na3 Na4 71.55(4) 2_565 . ?
O13 Na4 F1 145.99(9) . 1_556 ?
O13 Na4 F4 87.42(7) . 1_556 ?
F1 Na4 F4 69.71(6) 1_556 1_556 ?
O13 Na4 O12 91.88(8) . 2_677 ?
F1 Na4 O12 85.11(8) 1_556 2_677 ?
F4 Na4 O12 130.67(8) 1_556 2_677 ?
O13 Na4 O24 80.11(8) . 2_566 ?
F1 Na4 O24 122.24(8) 1_556 2_566 ?
F4 Na4 O24 88.19(8) 1_556 2_566 ?
O12 Na4 O24 140.19(9) 2_677 2_566 ?
O13 Na4 O14 105.27(8) . 2_677 ?
F1 Na4 O14 101.23(7) 1_556 2_677 ?
F4 Na4 O14 165.76(8) 1_556 2_677 ?
O12 Na4 O14 56.69(7) 2_677 2_677 ?
O24 Na4 O14 87.71(8) 2_566 2_677 ?
O13 Na4 S1 101.26(6) . 2_677 ?
F1 Na4 S1 91.91(5) 1_556 2_677 ?
F4 Na4 S1 156.00(7) 1_556 2_677 ?
O12 Na4 S1 28.19(5) 2_677 2_677 ?
O24 Na4 S1 115.20(7) 2_566 2_677 ?
O14 Na4 S1 28.59(5) 2_677 2_677 ?
O13 Na4 S2 105.63(7) . 2_566 ?
F1 Na4 S2 99.12(6) 1_556 2_566 ?
F4 Na4 S2 89.28(5) 1_556 2_566 ?
O12 Na4 S2 137.51(7) 2_677 2_566 ?
O24 Na4 S2 25.52(5) 2_566 2_566 ?
O14 Na4 S2 81.20(6) 2_677 2_566 ?
S1 Na4 S2 109.40(4) 2_677 2_566 ?
O13 Na4 Fe1 117.82(7) . 1_556 ?
F1 Na4 Fe1 34.74(4) 1_556 1_556 ?
F4 Na4 Fe1 35.04(4) 1_556 1_556 ?
O12 Na4 Fe1 108.85(6) 2_677 1_556 ?
O24 Na4 Fe1 109.33(7) 2_566 1_556 ?
O14 Na4 Fe1 135.47(6) 2_677 1_556 ?
S1 Na4 Fe1 124.52(4) 2_677 1_556 ?
S2 Na4 Fe1 96.79(3) 2_566 1_556 ?
O13 Na4 Na6 45.61(6) . . ?
F1 Na4 Na6 102.42(6) 1_556 . ?
F4 Na4 Na6 46.27(5) 1_556 . ?
O12 Na4 Na6 104.24(6) 2_677 . ?
O24 Na4 Na6 97.63(7) 2_566 . ?
O14 Na4 Na6 147.91(7) 2_677 . ?
S1 Na4 Na6 129.20(5) 2_677 . ?
S2 Na4 Na6 115.77(4) 2_566 . ?
Fe1 Na4 Na6 72.32(3) 1_556 . ?
O13 Na4 S1 20.68(5) . . ?
F1 Na4 S1 150.98(6) 1_556 . ?
F4 Na4 S1 107.53(6) 1_556 . ?
O12 Na4 S1 75.24(6) 2_677 . ?
O24 Na4 S1 85.86(6) 2_566 . ?
O14 Na4 S1 85.76(6) 2_677 . ?
S1 Na4 S1 80.84(3) 2_677 . ?
S2 Na4 S1 109.82(4) 2_566 . ?
Fe1 Na4 S1 134.67(4) 1_556 . ?
Na6 Na4 S1 63.27(3) . . ?
O13 Na4 Na3 73.89(6) . . ?
F1 Na4 Na3 138.72(6) 1_556 . ?
F4 Na4 Na3 142.75(6) 1_556 . ?
O12 Na4 Na3 82.82(6) 2_677 . ?
O24 Na4 Na3 57.44(6) 2_566 . ?
O14 Na4 Na3 40.59(5) 2_677 . ?
S1 Na4 Na3 61.06(3) 2_677 . ?
S2 Na4 Na3 66.19(3) 2_566 . ?
Fe1 Na4 Na3 162.20(4) 1_556 . ?
Na6 Na4 Na3 118.79(4) . . ?
S1 Na4 Na3 60.30(3) . . ?
F4 Na5 O24 107.19(8) . 1_554 ?
F4 Na5 O21 104.73(8) . 2_565 ?
O24 Na5 O21 110.41(9) 1_554 2_565 ?
F4 Na5 F3 87.38(7) . 2 ?
O24 Na5 F3 76.34(8) 1_554 2 ?
O21 Na5 F3 162.96(8) 2_565 2 ?
F4 Na5 O33 97.09(7) . 2_565 ?
O24 Na5 O33 143.60(9) 1_554 2_565 ?
O21 Na5 O33 88.34(7) 2_565 2_565 ?
F3 Na5 O33 78.16(7) 2 2_565 ?
F4 Na5 O31 61.39(6) . 2_565 ?
O24 Na5 O31 166.97(9) 1_554 2_565 ?
O21 Na5 O31 69.24(7) 2_565 2_565 ?
F3 Na5 O31 107.84(7) 2 2_565 ?
O33 Na5 O31 48.63(6) 2_565 2_565 ?
F4 Na5 O24 75.22(7) . 2_565 ?
O24 Na5 O24 81.24(9) 1_554 2_565 ?
O21 Na5 O24 50.61(6) 2_565 2_565 ?
F3 Na5 O24 146.05(7) 2 2_565 ?
O33 Na5 O24 132.07(7) 2_565 2_565 ?
O31 Na5 O24 89.31(7) 2_565 2_565 ?
F4 Na5 S2 88.02(6) . 2_565 ?
O24 Na5 S2 99.42(7) 1_554 2_565 ?
O21 Na5 S2 24.47(5) 2_565 2_565 ?
F3 Na5 S2 172.51(7) 2 2_565 ?
O33 Na5 S2 108.30(6) 2_565 2_565 ?
O31 Na5 S2 74.97(5) 2_565 2_565 ?
O24 Na5 S2 26.52(4) 2_565 2_565 ?
F4 Na5 Na3 127.19(6) . 2_565 ?
O24 Na5 Na3 58.18(7) 1_554 2_565 ?
O21 Na5 Na3 128.08(7) 2_565 2_565 ?
F3 Na5 Na3 41.36(5) 2 2_565 ?
O33 Na5 Na3 85.57(6) 2_565 2_565 ?
O31 Na5 Na3 132.95(6) 2_565 2_565 ?
O24 Na5 Na3 136.96(6) 2_565 2_565 ?
S2 Na5 Na3 141.08(5) 2_565 2_565 ?
F4 Na5 Fe1 29.68(4) . . ?
O24 Na5 Fe1 135.73(7) 1_554 . ?
O21 Na5 Fe1 96.29(6) 2_565 . ?
F3 Na5 Fe1 88.37(5) 2 . ?
O33 Na5 Fe1 68.25(5) 2_565 . ?
O31 Na5 Fe1 34.64(4) 2_565 . ?
O24 Na5 Fe1 90.24(5) 2_565 . ?
S2 Na5 Fe1 90.57(3) 2_565 . ?
Na3 Na5 Fe1 128.06(4) 2_565 . ?
F4 Na5 Na2 83.65(6) . 2 ?
O24 Na5 Na2 113.82(7) 1_554 2 ?
O21 Na5 Na2 129.93(7) 2_565 2 ?
F3 Na5 Na2 38.23(5) 2 2 ?
O33 Na5 Na2 41.67(5) 2_565 2 ?
O31 Na5 Na2 72.76(5) 2_565 2 ?
O24 Na5 Na2 157.16(6) 2_565 2 ?
S2 Na5 Na2 146.73(5) 2_565 2 ?
Na3 Na5 Na2 63.95(4) 2_565 2 ?
Fe1 Na5 Na2 66.95(3) . 2 ?
F4 Na5 Na4 36.27(5) . 1_554 ?
O24 Na5 Na4 99.88(7) 1_554 1_554 ?
O21 Na5 Na4 74.41(6) 2_565 1_554 ?
F3 Na5 Na4 120.75(6) 2 1_554 ?
O33 Na5 Na4 115.45(6) 2_565 1_554 ?
O31 Na5 Na4 67.27(5) 2_565 1_554 ?
O24 Na5 Na4 39.39(5) 2_565 1_554 ?
S2 Na5 Na4 53.41(3) 2_565 1_554 ?
Na3 Na5 Na4 151.39(5) 2_565 1_554 ?
Fe1 Na5 Na4 53.34(3) . 1_554 ?
Na2 Na5 Na4 118.38(4) 2 1_554 ?
O13 Na6 F2 162.53(9) . . ?
O13 Na6 F4 83.96(7) . 1_556 ?
F2 Na6 F4 83.90(6) . 1_556 ?
O13 Na6 O34 83.25(8) . 1_556 ?
F2 Na6 O34 107.32(8) . 1_556 ?
F4 Na6 O34 81.71(7) 1_556 1_556 ?
O13 Na6 O32 80.15(7) . 2_666 ?
F2 Na6 O32 108.94(7) . 2_666 ?
F4 Na6 O32 160.81(8) 1_556 2_666 ?
O34 Na6 O32 106.84(8) 1_556 2_666 ?
O13 Na6 O22 104.19(8) . . ?
F2 Na6 O22 65.07(6) . . ?
F4 Na6 O22 97.28(7) 1_556 . ?
O34 Na6 O22 172.38(8) 1_556 . ?
O32 Na6 O22 76.46(7) 2_666 . ?
O13 Na6 O34 119.70(8) . 2_666 ?
F2 Na6 O34 76.51(6) . 2_666 ?
F4 Na6 O34 148.04(7) 1_556 2_666 ?
O34 Na6 O34 80.38(8) 1_556 2_666 ?
O32 Na6 O34 51.10(6) 2_666 2_666 ?
O22 Na6 O34 97.01(7) . 2_666 ?
O13 Na6 S3 101.14(6) . 2_666 ?
F2 Na6 S3 91.64(5) . 2_666 ?
F4 Na6 S3 174.34(6) 1_556 2_666 ?
O34 Na6 S3 96.35(6) 1_556 2_666 ?
O32 Na6 S3 24.81(5) 2_666 2_666 ?
O22 Na6 S3 83.93(5) . 2_666 ?
O34 Na6 S3 26.50(4) 2_666 2_666 ?
O13 Na6 Na4 43.47(6) . . ?
F2 Na6 Na4 127.97(6) . . ?
F4 Na6 Na4 44.68(5) 1_556 . ?
O34 Na6 Na4 65.00(6) 1_556 . ?
O32 Na6 Na4 122.74(6) 2_666 . ?
O22 Na6 Na4 119.36(6) . . ?
O34 Na6 Na4 141.64(6) 2_666 . ?
S3 Na6 Na4 139.02(4) 2_666 . ?
O13 Na6 Fe2 135.07(7) . . ?
F2 Na6 Fe2 31.13(4) . . ?
F4 Na6 Fe2 85.69(5) 1_556 . ?
O34 Na6 Fe2 137.93(6) 1_556 . ?
O32 Na6 Fe2 98.02(6) 2_666 . ?
O22 Na6 Fe2 34.56(4) . . ?
O34 Na6 Fe2 90.13(5) 2_666 . ?
S3 Na6 Fe2 92.30(3) 2_666 . ?
Na4 Na6 Fe2 126.50(4) . . ?
O13 Na6 Na3 156.63(7) . 1_545 ?
F2 Na6 Na3 37.50(4) . 1_545 ?
F4 Na6 Na3 119.42(6) 1_556 1_545 ?
O34 Na6 Na3 99.31(6) 1_556 1_545 ?
O32 Na6 Na3 76.87(6) 2_666 1_545 ?
O22 Na6 Na3 74.54(5) . 1_545 ?
O34 Na6 Na3 39.46(5) 2_666 1_545 ?
S3 Na6 Na3 55.51(3) 2_666 1_545 ?
Na4 Na6 Na3 156.89(5) . 1_545 ?
Fe2 Na6 Na3 53.77(3) . 1_545 ?
O13 Na6 Na1 147.60(7) . 2_667 ?
F2 Na6 Na1 34.16(4) . 2_667 ?
F4 Na6 Na1 69.97(5) 1_556 2_667 ?
O34 Na6 Na1 74.46(6) 1_556 2_667 ?
O32 Na6 Na1 128.49(6) 2_666 2_667 ?
O22 Na6 Na1 98.07(6) . 2_667 ?
O34 Na6 Na1 79.81(5) 2_666 2_667 ?
S3 Na6 Na1 104.40(4) 2_666 2_667 ?
Na4 Na6 Na1 104.78(4) . 2_667 ?
Fe2 Na6 Na1 63.51(3) . 2_667 ?
Na3 Na6 Na1 52.95(3) 1_545 2_667 ?
Fe1 F1 Na4 102.15(7) . 1_554 ?
Fe1 F1 Na2 136.16(8) . 1_565 ?
Na4 F1 Na2 100.33(7) 1_554 1_565 ?
Fe1 F1 Na1 106.60(7) . 1_454 ?
Na4 F1 Na1 99.46(7) 1_554 1_454 ?
Na2 F1 Na1 106.17(7) 1_565 1_454 ?
Fe2 F2 Na3 100.90(7) . 1_545 ?
Fe2 F2 Na1 133.35(8) . 2_667 ?
Na3 F2 Na1 93.85(7) 1_545 2_667 ?
Fe2 F2 Na6 108.74(7) . . ?
Na3 F2 Na6 102.57(7) 1_545 . ?
Na1 F2 Na6 110.74(7) 2_667 . ?
Fe2 F3 Na2 118.08(8) . . ?
Fe2 F3 Na3 99.59(7) . 1_545 ?
Na2 F3 Na3 110.34(8) . 1_545 ?
Fe2 F3 Na5 130.52(8) . 2 ?
Na2 F3 Na5 100.58(7) . 2 ?
Na3 F3 Na5 94.06(7) 1_545 2 ?
Fe1 F4 Na5 113.67(8) . . ?
Fe1 F4 Na4 100.61(7) . 1_554 ?
Na5 F4 Na4 107.89(8) . 1_554 ?
Fe1 F4 Na6 128.62(8) . 1_554 ?
Na5 F4 Na6 110.70(8) . 1_554 ?
Na4 F4 Na6 89.06(7) 1_554 1_554 ?
S1 O11 Fe3 132.50(12) . . ?
S1 O11 Na2 99.29(10) . 2_666 ?
Fe3 O11 Na2 127.03(9) . 2_666 ?
S1 O12 Na3 136.43(13) . . ?
S1 O12 Na4 101.43(11) . 2_677 ?
Na3 O12 Na4 108.59(9) . 2_677 ?
S1 O12 Na2 95.14(10) . 2_666 ?
Na3 O12 Na2 113.76(9) . 2_666 ?
Na4 O12 Na2 92.75(8) 2_677 2_666 ?
S1 O13 Na4 125.38(12) . . ?
S1 O13 Na6 130.69(13) . . ?
Na4 O13 Na6 90.92(8) . . ?
S1 O14 Na3 125.85(12) . 2_677 ?
S1 O14 Na1 132.33(13) . . ?
Na3 O14 Na1 93.96(8) 2_677 . ?
S1 O14 Na4 92.84(10) . 2_677 ?
Na3 O14 Na4 91.24(8) 2_677 2_677 ?
Na1 O14 Na4 113.46(9) . 2_677 ?
S2 O21 Fe3 130.69(11) . . ?
S2 O21 Na5 112.22(11) . 2_565 ?
Fe3 O21 Na5 117.00(8) . 2_565 ?
S2 O22 Fe2 134.19(12) . . ?
S2 O22 Na6 112.53(11) . . ?
Fe2 O22 Na6 98.22(8) . . ?
S2 O23 Na1 128.15(12) . 2_666 ?
S2 O23 Na1 132.31(13) . 1_444 ?
Na1 O23 Na1 99.17(8) 2_666 1_444 ?
S2 O24 Na5 132.85(13) . 1_556 ?
S2 O24 Na4 109.49(12) . 2_566 ?
Na5 O24 Na4 117.49(9) 1_556 2_566 ?
S2 O24 Na3 105.52(12) . 2_566 ?
Na5 O24 Na3 79.73(7) 1_556 2_566 ?
Na4 O24 Na3 80.03(7) 2_566 2_566 ?
S2 O24 Na5 86.46(10) . 2_565 ?
Na5 O24 Na5 98.77(9) 1_556 2_565 ?
Na4 O24 Na5 87.73(8) 2_566 2_565 ?
Na3 O24 Na5 165.12(8) 2_566 2_565 ?
S3 O31 Fe1 132.65(12) . . ?
S3 O31 Na1 120.12(11) . 2_666 ?
Fe1 O31 Na1 100.19(8) . 2_666 ?
S3 O31 Na5 93.07(10) . 2_565 ?
Fe1 O31 Na5 88.97(7) . 2_565 ?
Na1 O31 Na5 117.32(8) 2_666 2_565 ?
S3 O32 Fe3 133.48(12) . . ?
S3 O32 Na6 110.19(11) . 2_666 ?
Fe3 O32 Na6 114.20(8) . 2_666 ?
S3 O33 Na2 132.67(12) . 1_565 ?
S3 O33 Na2 125.52(12) . 2_666 ?
Na2 O33 Na2 95.63(8) 1_565 2_666 ?
S3 O33 Na5 99.57(11) . 2_565 ?
Na2 O33 Na5 87.12(8) 1_565 2_565 ?
Na2 O33 Na5 107.60(9) 2_666 2_565 ?
S3 O34 Na3 115.97(13) . 2_676 ?
S3 O34 Na6 125.86(12) . 1_554 ?
Na3 O34 Na6 117.83(9) 2_676 1_554 ?
S3 O34 Na6 89.10(10) . 2_666 ?
Na3 O34 Na6 86.45(7) 2_676 2_666 ?
Na6 O34 Na6 99.62(8) 1_554 2_666 ?

loop_
_geom_bond_atom_site_label_1
_geom_bond_atom_site_label_2
_geom_bond_distance
_geom_bond_site_symmetry_2
_geom_bond_publ_flag
Fe1 F1 1.9278(15) 2_565 ?
Fe1 F1 1.9278(15) . ?
Fe1 F4 1.9319(16) 2_565 ?
Fe1 F4 1.9319(16) . ?
Fe1 O31 2.0311(19) . ?
Fe1 O31 2.0311(19) 2_565 ?
Fe1 Na4 3.3073(12) 2_566 ?
Fe1 Na4 3.3073(12) 1_554 ?
Fe1 Na1 3.4657(11) 2_666 ?
Fe1 Na1 3.4657(11) 1_454 ?
Fe1 Na5 3.5728(13) . ?
Fe1 Na5 3.5728(13) 2_565 ?
Fe2 F2 1.9238(15) . ?
Fe2 F2 1.9238(15) 2_556 ?
Fe2 F3 1.9397(15) 2_556 ?
Fe2 F3 1.9398(15) . ?
Fe2 O22 2.0196(19) . ?
Fe2 O22 2.0197(19) 2_556 ?
Fe2 Na3 3.2447(11) 2_566 ?
Fe2 Na3 3.2447(11) 1_545 ?
Fe2 Na6 3.5241(12) 2_556 ?
Fe2 Na6 3.5241(12) . ?
Fe3 O11 2.0159(19) 2_666 ?
Fe3 O11 2.0159(19) . ?
Fe3 O32 2.1783(19) 2_666 ?
Fe3 O32 2.1783(19) . ?
Fe3 O21 2.1906(19) 2_666 ?
Fe3 O21 2.1906(19) . ?
S1 O13 1.455(2) . ?
S1 O14 1.463(2) . ?
S1 O12 1.472(2) . ?
S1 O11 1.4868(19) . ?
S1 Na4 3.0538(14) 2_677 ?
S1 Na2 3.0601(13) 2_666 ?
S1 Na3 3.3519(13) 2_677 ?
S1 Na4 3.3606(13) . ?
S2 O23 1.453(2) . ?
S2 O24 1.464(2) . ?
S2 O21 1.4648(19) . ?
S2 O22 1.500(2) . ?
S2 Na4 3.2042(14) 2_566 ?
S2 Na5 3.2735(14) 2_565 ?
S3 O33 1.458(2) . ?
S3 O34 1.464(2) . ?
S3 O32 1.4666(19) . ?
S3 O31 1.5014(19) . ?
S3 Na3 3.2426(14) 2_676 ?
S3 Na6 3.2808(14) 2_666 ?
Na1 O14 2.335(2) . ?
Na1 F2 2.3427(19) 2_667 ?
Na1 O23 2.362(2) 2_666 ?
Na1 O23 2.365(2) 1_666 ?
Na1 F1 2.3815(19) 1_656 ?
Na1 O31 2.472(2) 2_666 ?
Na1 Na3 3.3729(16) 2_677 ?
Na1 Na4 3.5816(16) 1_655 ?
Na1 Na1 3.599(2) 2_777 ?
Na1 Na2 3.7907(17) 1_666 ?
Na1 Na6 3.9015(17) 2_667 ?
Na2 F3 2.2939(19) . ?
Na2 F1 2.3597(19) 1_545 ?
Na2 O33 2.426(2) 1_545 ?
Na2 O11 2.445(2) 2_666 ?
Na2 O33 2.465(2) 2_666 ?
Na2 O12 2.554(2) 2_666 ?
Na2 Na4 3.5876(17) 1_544 ?
Na2 Na2 3.624(2) 2_656 ?
Na2 Na5 3.6435(18) 2 ?
Na2 Na3 3.7693(17) 1_545 ?
Na3 O12 2.229(2) . ?
Na3 F2 2.2743(19) 1_565 ?
Na3 O14 2.278(2) 2_677 ?
Na3 F3 2.298(2) 1_565 ?
Na3 O34 2.322(2) 2_676 ?
Na3 O24 2.996(3) 2_566 ?
Na3 Na5 3.4689(18) 2_565 ?
Na3 Na4 3.5008(17) . ?
Na4 O13 2.301(2) . ?
Na4 F1 2.3121(19) 1_556 ?
Na4 F4 2.352(2) 1_556 ?
Na4 O12 2.400(2) 2_677 ?
Na4 O24 2.403(2) 2_566 ?
Na4 O14 2.609(3) 2_677 ?
Na4 Na6 3.3451(17) . ?
Na5 F4 2.328(2) . ?
Na5 O24 2.363(2) 1_554 ?
Na5 O21 2.425(2) 2_565 ?
Na5 F3 2.441(2) 2 ?
Na5 O33 2.843(3) 2_565 ?
Na5 O31 2.976(2) 2_565 ?
Na5 O24 3.020(3) 2_565 ?
Na6 O13 2.391(2) . ?
Na6 F2 2.3985(19) . ?
Na6 F4 2.417(2) 1_556 ?
Na6 O34 2.470(3) 1_556 ?
Na6 O32 2.472(2) 2_666 ?
Na6 O22 2.614(2) . ?
Na6 O34 2.959(3) 2_666 ?
